data_4038166
loop_
_publ_author_name
'Tang, Zhi'
'Peng, Lingteng'
'Yuan, Yu'
'Li, Tianjing'
'Qiu, Renhua'
'Kambe, Nobuaki'

_publ_section_title
;
 Synthesis of Triarylmethanes by Decarbonylation of 3, 3-Diaryl
 Benzofuranones.
;
_journal_name_full 'The Journal of organic chemistry'
_journal_paper_doi 10.1021/acs.joc.9b03433
_journal_year 2020
_chemical_formula_moiety 'C28 H28 N2 O2'
_chemical_formula_sum 'C28 H28 N2 O2'
_chemical_formula_weight 424.52
_space_group_crystal_system monoclinic
_space_group_IT_number 14
_space_group_name_Hall '-P 2ybc'
_space_group_name_H-M_alt 'P 1 21/c 1'
_atom_sites_solution_hydrogens geom
_atom_sites_solution_primary dual
_audit_creation_date 2018-09-17
_audit_creation_method
;
Olex2 1.2
(compiled 2018.05.29 svn.r3508 for OlexSys, GUI svn.r5506)
;
_cell_angle_alpha 90
_cell_angle_beta 99.144(5)
_cell_angle_gamma 90
_cell_formula_units_Z 4
_cell_length_a 11.6186(5)
_cell_length_b 11.8426(7)
_cell_length_c 18.1021(10)
_cell_measurement_reflns_used 3987
_cell_measurement_temperature 100.00(10)
_cell_measurement_theta_max 28.4930
_cell_measurement_theta_min 2.4610
_cell_volume 2459.1(2)
_computing_cell_refinement 'CrysAlisPro 1.171.38.43f (Rigaku OD, 2015)'
_computing_data_collection 'CrysAlisPro 1.171.38.43f (Rigaku OD, 2015)'
_computing_data_reduction 'CrysAlisPro 1.171.38.43f (Rigaku OD, 2015)'
_computing_molecular_graphics 'Olex2 (Dolomanov et al., 2009)'
_computing_publication_material 'Olex2 (Dolomanov et al., 2009)'
_computing_structure_refinement 'ShelXL (Sheldrick, 2015)'
_computing_structure_solution 'ShelXT (Sheldrick, 2015)'
_diffrn_ambient_environment N~2~
_diffrn_ambient_temperature 100.00(10)
_diffrn_detector 'CCD plate'
_diffrn_detector_area_resol_mean 5.2684
_diffrn_detector_type AtlasS2
_diffrn_measured_fraction_theta_full 0.978
_diffrn_measured_fraction_theta_max 0.978
_diffrn_measurement_details
;
List of Runs (angles in degrees, time in seconds):

  # Type    Start    End  Width  t~exp~   \w     \q     \k     \f   Frames
--------------------------------------------------------------------------
  1  \w    -44.00  64.00   1.00    3.00    --  -11.59  77.00  60.00  108
  2  \w    -18.00  57.00   1.00    3.00    --   11.74  77.00 -30.00   75
;
_diffrn_measurement_device 'four-circle diffractometer'
_diffrn_measurement_device_type 'SuperNova, Dual, Cu at zero, AtlasS2'
_diffrn_measurement_method '\w scans'
_diffrn_orient_matrix_type 'CrysAlisPro convention (1999,Acta A55,543-557)'
_diffrn_orient_matrix_UB_11 0.0167696000
_diffrn_orient_matrix_UB_12 0.0571990000
_diffrn_orient_matrix_UB_13 -0.0028113000
_diffrn_orient_matrix_UB_21 -0.0323292000
_diffrn_orient_matrix_UB_22 0.0027111000
_diffrn_orient_matrix_UB_23 -0.0366560000
_diffrn_orient_matrix_UB_31 -0.0499438000
_diffrn_orient_matrix_UB_32 0.0174341000
_diffrn_orient_matrix_UB_33 0.0150303000
_diffrn_radiation_monochromator mirror
_diffrn_radiation_probe x-ray
_diffrn_radiation_type MoK\a
_diffrn_radiation_wavelength 0.71073
_diffrn_reflns_av_R_equivalents 0.0264
_diffrn_reflns_av_unetI/netI 0.0386
_diffrn_reflns_Laue_measured_fraction_full 0.978
_diffrn_reflns_Laue_measured_fraction_max 0.978
_diffrn_reflns_limit_h_max 13
_diffrn_reflns_limit_h_min -13
_diffrn_reflns_limit_k_max 13
_diffrn_reflns_limit_k_min -13
_diffrn_reflns_limit_l_max 13
_diffrn_reflns_limit_l_min -21
_diffrn_reflns_number 10081
_diffrn_reflns_point_group_measured_fraction_full 0.978
_diffrn_reflns_point_group_measured_fraction_max 0.978
_diffrn_reflns_theta_full 24.999
_diffrn_reflns_theta_max 24.999
_diffrn_reflns_theta_min 2.063
_diffrn_source 'micro-focus sealed X-ray tube'
_diffrn_source_type 'SuperNova (Mo) X-ray Source'
_exptl_absorpt_coefficient_mu 0.072
_exptl_absorpt_correction_T_max 1.00000
_exptl_absorpt_correction_T_min 0.87794
_exptl_absorpt_correction_type multi-scan
_exptl_absorpt_process_details
;
CrysAlisPro 1.171.38.43f (Rigaku Oxford Diffraction, 2015)
Empirical absorption correction using spherical harmonics,
 implemented in SCALE3 ABSPACK scaling algorithm.
;
_exptl_crystal_colour colourless
_exptl_crystal_colour_primary colourless
_exptl_crystal_density_diffrn 1.147
_exptl_crystal_description block
_exptl_crystal_F_000 904
_exptl_crystal_size_max 0.14
_exptl_crystal_size_mid 0.13
_exptl_crystal_size_min 0.12
_refine_diff_density_max 0.275
_refine_diff_density_min -0.243
_refine_diff_density_rms 0.046
_refine_ls_extinction_method none
_refine_ls_goodness_of_fit_ref 1.049
_refine_ls_hydrogen_treatment constr
_refine_ls_matrix_type full
_refine_ls_number_parameters 294
_refine_ls_number_reflns 4246
_refine_ls_number_restraints 0
_refine_ls_restrained_S_all 1.049
_refine_ls_R_factor_all 0.0618
_refine_ls_R_factor_gt 0.0505
_refine_ls_shift/su_max 0.001
_refine_ls_shift/su_mean 0.000
_refine_ls_structure_factor_coef Fsqd
_refine_ls_weighting_details 'w=1/[\s^2^(Fo^2^)+(0.0597P)^2^+1.0336P] where P=(Fo^2^+2Fc^2^)/3'
_refine_ls_weighting_scheme calc
_refine_ls_wR_factor_gt 0.1258
_refine_ls_wR_factor_ref 0.1333
_reflns_Friedel_coverage 0.000
_reflns_number_gt 3439
_reflns_number_total 4246
_reflns_threshold_expression 'I > 2\s(I)'
_cod_data_source_file jo9b03433_si_002.cif
_cod_data_source_block tzr40
_cod_database_code 4038166
_shelx_shelxl_version_number 2018/3
_shelx_space_group_comment
;
The symmetry employed for this shelxl refinement is uniquely defined
by the following loop, which should always be used as a source of
symmetry information in preference to the above space-group names.
They are only intended as comments.
;
_reflns_odcompleteness_completeness 96.77
_reflns_odcompleteness_iscentric 1
_reflns_odcompleteness_theta 26.32
_olex2_refinement_description
;
1. Fixed Uiso
 At 1.2 times of:
  All C(H) groups, All N(H) groups
 At 1.5 times of:
  All C(H,H,H) groups, All O(H) groups
2.a Ternary CH refined with riding coordinates:
 C10(H10)
2.b Aromatic/amide H refined with riding coordinates:
 N2(H2A), C7(H7), C8(H8), C21(H21), C18(H18), C12(H12), C20(H20), C3(H3),
 C16(H16), C13(H13), C14(H14), C4(H4), C15(H15), C5(H5)
2.c Idealised Me refined as rotating group:
 C23(H23A,H23B,H23C), C26(H26A,H26B,H26C), C28(H28A,H28B,H28C), C27(H27A,H27B,
 H27C)
2.d Idealised tetrahedral OH refined as rotating group:
 O2(H2)
;
_olex2_submission_special_instructions 'No special instructions were received'
_oxdiff_exptl_absorpt_empirical_details
;
Empirical correction (ABSPACK) includes:
- Absorption correction using spherical harmonics
- Frame scaling
- Detector area scaling
;
_oxdiff_exptl_absorpt_empirical_full_max 1.187
_oxdiff_exptl_absorpt_empirical_full_min 0.779

loop_
_space_group_symop_operation_xyz
'x, y, z'
'-x, y+1/2, -z+1/2'
'-x, -y, -z'
'x, -y-1/2, z-1/2'

loop_
_atom_site_label
_atom_site_type_symbol
_atom_site_fract_x
_atom_site_fract_y
_atom_site_fract_z
_atom_site_U_iso_or_equiv
_atom_site_adp_type
_atom_site_occupancy
_atom_site_site_symmetry_order
_atom_site_calc_flag
_atom_site_refinement_flags_posn
_atom_site_refinement_flags_adp
_atom_site_refinement_flags_occupancy
_atom_site_disorder_assembly
_atom_site_disorder_group
O1 O 0.16013(11) 0.33375(12) 0.56549(8) 0.0298(3) Uani 1 1 d . . . . .
O2 O 0.96771(11) 0.36621(12) 0.63241(9) 0.0322(4) Uani 1 1 d . . . . .
H2 H 1.027335 0.346811 0.616973 0.048 Uiso 1 1 calc GR . . . .
N2 N 0.29006(13) 0.31261(14) 0.48592(9) 0.0264(4) Uani 1 1 d . . . . .
H2A H 0.295502 0.297918 0.440078 0.032 Uiso 1 1 calc R . . . .
N1 N 0.47932(14) 0.30614(16) 0.42293(9) 0.0338(4) Uani 1 1 d . . . . .
C11 C 0.73301(15) 0.46249(17) 0.73473(11) 0.0244(4) Uani 1 1 d . . . . .
C9 C 0.61865(15) 0.37945(16) 0.61697(11) 0.0223(4) Uani 1 1 d . . . . .
C6 C 0.39539(15) 0.33932(15) 0.53233(11) 0.0224(4) Uani 1 1 d . . . . .
C7 C 0.40738(16) 0.36708(16) 0.60644(11) 0.0242(4) Uani 1 1 d . . . . .
H7 H 0.341755 0.373731 0.629596 0.029 Uiso 1 1 calc R . . . .
C24 C 0.18106(15) 0.30684(16) 0.50356(11) 0.0241(4) Uani 1 1 d . . . . .
C1 C 0.49692(16) 0.33312(16) 0.49708(10) 0.0242(4) Uani 1 1 d . . . . .
C17 C 0.80527(15) 0.28513(16) 0.67631(10) 0.0236(4) Uani 1 1 d . . . . .
C2 C 0.60853(16) 0.35361(16) 0.53902(11) 0.0237(4) Uani 1 1 d . . . . .
C22 C 0.91944(15) 0.27467(16) 0.66220(11) 0.0244(4) Uani 1 1 d . . . . .
C10 C 0.73994(15) 0.39695(16) 0.66296(11) 0.0247(4) Uani 1 1 d . . . . .
H10 H 0.784005 0.443909 0.632704 0.030 Uiso 1 1 calc R . . . .
C8 C 0.51895(16) 0.38560(16) 0.64769(11) 0.0247(4) Uani 1 1 d . . . . .
H8 H 0.525041 0.402852 0.698280 0.030 Uiso 1 1 calc R . . . .
C21 C 0.97993(17) 0.17417(17) 0.67808(11) 0.0295(5) Uani 1 1 d . . . . .
H21 H 1.055911 0.167465 0.668464 0.035 Uiso 1 1 calc R . . . .
C18 C 0.75467(16) 0.19171(17) 0.70489(11) 0.0278(5) Uani 1 1 d . . . . .
H18 H 0.677839 0.197124 0.713076 0.033 Uiso 1 1 calc R . . . .
C25 C 0.08506(16) 0.26514(17) 0.44168(11) 0.0291(5) Uani 1 1 d . . . . .
C12 C 0.68845(17) 0.57155(17) 0.72810(12) 0.0311(5) Uani 1 1 d . . . . .
H12 H 0.667877 0.603172 0.680816 0.037 Uiso 1 1 calc R . . . .
C19 C 0.81363(18) 0.09088(17) 0.72171(11) 0.0299(5) Uani 1 1 d . . . . .
C20 C 0.92763(18) 0.08432(18) 0.70808(11) 0.0313(5) Uani 1 1 d . . . . .
H20 H 0.969595 0.017991 0.719390 0.038 Uiso 1 1 calc R . . . .
C3 C 0.70368(17) 0.34705(18) 0.49958(12) 0.0310(5) Uani 1 1 d . . . . .
H3 H 0.779023 0.360104 0.524214 0.037 Uiso 1 1 calc R . . . .
C16 C 0.76446(17) 0.41890(18) 0.80604(12) 0.0317(5) Uani 1 1 d . . . . .
H16 H 0.796471 0.346864 0.811942 0.038 Uiso 1 1 calc R . . . .
C13 C 0.67417(18) 0.63393(18) 0.79068(13) 0.0372(5) Uani 1 1 d . . . . .
H13 H 0.644849 0.707036 0.785108 0.045 Uiso 1 1 calc R . . . .
C14 C 0.70326(18) 0.58811(19) 0.86138(13) 0.0376(5) Uani 1 1 d . . . . .
H14 H 0.692031 0.629325 0.903384 0.045 Uiso 1 1 calc R . . . .
C4 C 0.68478(18) 0.3215(2) 0.42519(12) 0.0415(6) Uani 1 1 d . . . . .
H4 H 0.747037 0.317790 0.398722 0.050 Uiso 1 1 calc R . . . .
C15 C 0.74909(19) 0.48070(19) 0.86893(13) 0.0381(5) Uani 1 1 d . . . . .
H15 H 0.769821 0.449461 0.916314 0.046 Uiso 1 1 calc R . . . .
C5 C 0.57180(19) 0.3010(2) 0.38912(12) 0.0441(6) Uani 1 1 d . . . . .
H5 H 0.560875 0.282763 0.338520 0.053 Uiso 1 1 calc R . . . .
C23 C 0.7563(2) -0.00675(19) 0.75511(15) 0.0443(6) Uani 1 1 d . . . . .
H23A H 0.685733 0.018665 0.771105 0.066 Uiso 1 1 calc GR . . . .
H23B H 0.808293 -0.036054 0.797269 0.066 Uiso 1 1 calc GR . . . .
H23C H 0.738284 -0.065013 0.718206 0.066 Uiso 1 1 calc GR . . . .
C26 C 0.00202(19) 0.3645(2) 0.42113(15) 0.0467(6) Uani 1 1 d . . . . .
H26A H -0.028292 0.389117 0.464770 0.070 Uiso 1 1 calc GR . . . .
H26B H -0.061156 0.341188 0.383424 0.070 Uiso 1 1 calc GR . . . .
H26C H 0.043394 0.425511 0.402300 0.070 Uiso 1 1 calc GR . . . .
C28 C 0.0209(2) 0.1698(2) 0.47438(14) 0.0521(7) Uani 1 1 d . . . . .
H28A H 0.074202 0.109031 0.489524 0.078 Uiso 1 1 calc GR . . . .
H28B H -0.041392 0.143032 0.437242 0.078 Uiso 1 1 calc GR . . . .
H28C H -0.010446 0.197115 0.516972 0.078 Uiso 1 1 calc GR . . . .
C27 C 0.1285(2) 0.2249(2) 0.37134(13) 0.0493(7) Uani 1 1 d . . . . .
H27A H 0.166890 0.286007 0.350313 0.074 Uiso 1 1 calc GR . . . .
H27B H 0.063589 0.199574 0.335602 0.074 Uiso 1 1 calc GR . . . .
H27C H 0.182319 0.163755 0.383630 0.074 Uiso 1 1 calc GR . . . .

loop_
_atom_site_aniso_label
_atom_site_aniso_U_11
_atom_site_aniso_U_22
_atom_site_aniso_U_33
_atom_site_aniso_U_23
_atom_site_aniso_U_13
_atom_site_aniso_U_12
O1 0.0188(7) 0.0414(9) 0.0299(8) -0.0049(6) 0.0058(6) -0.0017(6)
O2 0.0190(7) 0.0341(8) 0.0461(9) 0.0006(7) 0.0130(6) -0.0006(6)
N2 0.0194(8) 0.0390(10) 0.0205(8) -0.0015(7) 0.0021(6) -0.0006(7)
N1 0.0234(9) 0.0568(12) 0.0216(9) 0.0007(8) 0.0043(7) 0.0039(8)
C11 0.0141(9) 0.0295(11) 0.0292(11) -0.0013(8) 0.0020(8) -0.0033(8)
C9 0.0192(9) 0.0225(10) 0.0255(10) 0.0002(8) 0.0045(8) 0.0004(8)
C6 0.0173(9) 0.0234(10) 0.0259(10) 0.0034(8) 0.0016(8) 0.0009(8)
C7 0.0174(9) 0.0280(11) 0.0289(11) -0.0015(8) 0.0088(8) -0.0001(8)
C24 0.0200(9) 0.0250(11) 0.0274(11) 0.0025(8) 0.0036(8) 0.0010(8)
C1 0.0215(9) 0.0292(11) 0.0222(10) 0.0029(8) 0.0041(8) 0.0029(8)
C17 0.0200(9) 0.0301(11) 0.0201(9) -0.0016(8) 0.0017(8) -0.0003(8)
C2 0.0194(9) 0.0281(11) 0.0241(10) 0.0036(8) 0.0052(8) 0.0028(8)
C22 0.0192(9) 0.0298(11) 0.0241(10) -0.0024(8) 0.0028(8) -0.0006(8)
C10 0.0180(9) 0.0299(11) 0.0265(10) 0.0015(8) 0.0048(8) -0.0013(8)
C8 0.0225(10) 0.0295(11) 0.0224(10) -0.0024(8) 0.0041(8) -0.0020(8)
C21 0.0203(10) 0.0389(12) 0.0292(11) -0.0032(9) 0.0037(8) 0.0031(9)
C18 0.0224(10) 0.0357(12) 0.0263(10) 0.0001(9) 0.0073(8) 0.0000(9)
C25 0.0217(10) 0.0356(12) 0.0285(11) 0.0032(9) 0.0000(8) -0.0042(9)
C12 0.0267(10) 0.0308(12) 0.0340(12) 0.0001(9) -0.0002(9) -0.0025(9)
C19 0.0336(11) 0.0335(12) 0.0234(10) 0.0003(9) 0.0072(9) 0.0012(9)
C20 0.0334(11) 0.0322(12) 0.0271(11) 0.0002(9) 0.0015(9) 0.0087(9)
C3 0.0196(10) 0.0453(13) 0.0284(11) 0.0022(9) 0.0048(8) 0.0027(9)
C16 0.0292(11) 0.0339(12) 0.0308(11) -0.0020(9) 0.0011(9) 0.0078(9)
C13 0.0356(12) 0.0271(12) 0.0463(14) -0.0066(10) -0.0013(10) 0.0022(9)
C14 0.0333(11) 0.0412(14) 0.0369(13) -0.0148(10) 0.0014(10) 0.0002(10)
C4 0.0243(10) 0.0737(17) 0.0293(12) -0.0010(11) 0.0130(9) 0.0044(11)
C15 0.0389(12) 0.0432(14) 0.0303(12) -0.0037(10) 0.0001(10) 0.0074(10)
C5 0.0312(12) 0.0809(18) 0.0215(11) -0.0035(11) 0.0079(9) 0.0055(12)
C23 0.0533(14) 0.0356(14) 0.0479(15) 0.0089(11) 0.0199(12) 0.0034(11)
C26 0.0283(12) 0.0545(16) 0.0525(15) 0.0080(12) -0.0080(11) 0.0034(11)
C28 0.0553(15) 0.0549(16) 0.0403(14) 0.0086(12) -0.0100(12) -0.0287(12)
C27 0.0332(12) 0.0774(19) 0.0353(13) -0.0148(12) -0.0011(10) -0.0062(12)

loop_
_atom_type_symbol
_atom_type_description
_atom_type_scat_dispersion_real
_atom_type_scat_dispersion_imag
_atom_type_scat_source
C C 0.0033 0.0016 'International Tables Vol C Tables 4.2.6.8 and 6.1.1.4'
H H 0.0000 0.0000 'International Tables Vol C Tables 4.2.6.8 and 6.1.1.4'
N N 0.0061 0.0033 'International Tables Vol C Tables 4.2.6.8 and 6.1.1.4'
O O 0.0106 0.0060 'International Tables Vol C Tables 4.2.6.8 and 6.1.1.4'

loop_
_geom_angle_atom_site_label_1
_geom_angle_atom_site_label_2
_geom_angle_atom_site_label_3
_geom_angle
_geom_angle_site_symmetry_1
_geom_angle_site_symmetry_3
_geom_angle_publ_flag
C22 O2 H2 109.5 . . ?
C6 N2 H2A 115.6 . . ?
C24 N2 H2A 115.6 . . ?
C24 N2 C6 128.85(17) . . ?
C5 N1 C1 117.49(17) . . ?
C12 C11 C10 117.93(17) . . ?
C16 C11 C10 124.21(18) . . ?
C16 C11 C12 117.82(19) . . ?
C2 C9 C10 119.29(16) . . ?
C8 C9 C2 118.13(17) . . ?
C8 C9 C10 122.57(17) . . ?
N2 C6 C1 115.05(17) . . ?
C7 C6 N2 125.73(17) . . ?
C7 C6 C1 119.21(17) . . ?
C6 C7 H7 120.0 . . ?
C6 C7 C8 120.01(17) . . ?
C8 C7 H7 120.0 . . ?
O1 C24 N2 122.04(17) . . ?
O1 C24 C25 121.68(17) . . ?
N2 C24 C25 116.28(17) . . ?
N1 C1 C6 116.51(16) . . ?
N1 C1 C2 123.33(17) . . ?
C2 C1 C6 120.16(17) . . ?
C22 C17 C10 120.74(17) . . ?
C18 C17 C22 117.89(17) . . ?
C18 C17 C10 121.34(16) . . ?
C1 C2 C9 119.37(17) . . ?
C3 C2 C9 124.27(17) . . ?
C3 C2 C1 116.36(18) . . ?
O2 C22 C17 117.54(16) . . ?
O2 C22 C21 122.30(16) . . ?
C21 C22 C17 120.17(18) . . ?
C11 C10 C9 111.27(15) . . ?
C11 C10 C17 113.49(16) . . ?
C11 C10 H10 106.9 . . ?
C9 C10 H10 106.9 . . ?
C17 C10 C9 111.09(15) . . ?
C17 C10 H10 106.9 . . ?
C9 C8 C7 123.08(18) . . ?
C9 C8 H8 118.5 . . ?
C7 C8 H8 118.5 . . ?
C22 C21 H21 119.9 . . ?
C20 C21 C22 120.18(18) . . ?
C20 C21 H21 119.9 . . ?
C17 C18 H18 118.5 . . ?
C19 C18 C17 122.93(18) . . ?
C19 C18 H18 118.5 . . ?
C26 C25 C24 106.72(17) . . ?
C28 C25 C24 107.41(17) . . ?
C28 C25 C26 109.65(18) . . ?
C27 C25 C24 114.47(17) . . ?
C27 C25 C26 108.54(19) . . ?
C27 C25 C28 109.9(2) . . ?
C11 C12 H12 119.4 . . ?
C13 C12 C11 121.1(2) . . ?
C13 C12 H12 119.4 . . ?
C18 C19 C20 117.49(19) . . ?
C18 C19 C23 120.93(18) . . ?
C20 C19 C23 121.56(19) . . ?
C21 C20 C19 121.31(19) . . ?
C21 C20 H20 119.3 . . ?
C19 C20 H20 119.3 . . ?
C2 C3 H3 120.1 . . ?
C4 C3 C2 119.74(19) . . ?
C4 C3 H3 120.1 . . ?
C11 C16 H16 119.4 . . ?
C11 C16 C15 121.2(2) . . ?
C15 C16 H16 119.4 . . ?
C12 C13 H13 119.8 . . ?
C14 C13 C12 120.3(2) . . ?
C14 C13 H13 119.8 . . ?
C13 C14 H14 120.4 . . ?
C15 C14 C13 119.2(2) . . ?
C15 C14 H14 120.4 . . ?
C3 C4 H4 120.2 . . ?
C3 C4 C5 119.61(19) . . ?
C5 C4 H4 120.2 . . ?
C16 C15 H15 119.9 . . ?
C14 C15 C16 120.2(2) . . ?
C14 C15 H15 119.9 . . ?
N1 C5 C4 123.5(2) . . ?
N1 C5 H5 118.3 . . ?
C4 C5 H5 118.3 . . ?
C19 C23 H23A 109.5 . . ?
C19 C23 H23B 109.5 . . ?
C19 C23 H23C 109.5 . . ?
H23A C23 H23B 109.5 . . ?
H23A C23 H23C 109.5 . . ?
H23B C23 H23C 109.5 . . ?
C25 C26 H26A 109.5 . . ?
C25 C26 H26B 109.5 . . ?
C25 C26 H26C 109.5 . . ?
H26A C26 H26B 109.5 . . ?
H26A C26 H26C 109.5 . . ?
H26B C26 H26C 109.5 . . ?
C25 C28 H28A 109.5 . . ?
C25 C28 H28B 109.5 . . ?
C25 C28 H28C 109.5 . . ?
H28A C28 H28B 109.5 . . ?
H28A C28 H28C 109.5 . . ?
H28B C28 H28C 109.5 . . ?
C25 C27 H27A 109.5 . . ?
C25 C27 H27B 109.5 . . ?
C25 C27 H27C 109.5 . . ?
H27A C27 H27B 109.5 . . ?
H27A C27 H27C 109.5 . . ?
H27B C27 H27C 109.5 . . ?

loop_
_geom_bond_atom_site_label_1
_geom_bond_atom_site_label_2
_geom_bond_distance
_geom_bond_site_symmetry_2
_geom_bond_publ_flag
O1 C24 1.226(2) . ?
O2 H2 0.8200 . ?
O2 C22 1.370(2) . ?
N2 H2A 0.8600 . ?
N2 C6 1.406(2) . ?
N2 C24 1.356(2) . ?
N1 C1 1.363(3) . ?
N1 C5 1.320(3) . ?
C11 C10 1.527(3) . ?
C11 C12 1.390(3) . ?
C11 C16 1.384(3) . ?
C9 C2 1.430(3) . ?
C9 C10 1.533(2) . ?
C9 C8 1.364(3) . ?
C6 C7 1.367(3) . ?
C6 C1 1.429(3) . ?
C7 H7 0.9300 . ?
C7 C8 1.407(3) . ?
C24 C25 1.532(3) . ?
C1 C2 1.416(3) . ?
C17 C22 1.396(3) . ?
C17 C10 1.526(3) . ?
C17 C18 1.391(3) . ?
C2 C3 1.410(3) . ?
C22 C21 1.389(3) . ?
C10 H10 0.9800 . ?
C8 H8 0.9300 . ?
C21 H21 0.9300 . ?
C21 C20 1.379(3) . ?
C18 H18 0.9300 . ?
C18 C19 1.386(3) . ?
C25 C26 1.529(3) . ?
C25 C28 1.524(3) . ?
C25 C27 1.519(3) . ?
C12 H12 0.9300 . ?
C12 C13 1.384(3) . ?
C19 C20 1.388(3) . ?
C19 C23 1.508(3) . ?
C20 H20 0.9300 . ?
C3 H3 0.9300 . ?
C3 C4 1.363(3) . ?
C16 H16 0.9300 . ?
C16 C15 1.389(3) . ?
C13 H13 0.9300 . ?
C13 C14 1.382(3) . ?
C14 H14 0.9300 . ?
C14 C15 1.377(3) . ?
C4 H4 0.9300 . ?
C4 C5 1.391(3) . ?
C15 H15 0.9300 . ?
C5 H5 0.9300 . ?
C23 H23A 0.9600 . ?
C23 H23B 0.9600 . ?
C23 H23C 0.9600 . ?
C26 H26A 0.9600 . ?
C26 H26B 0.9600 . ?
C26 H26C 0.9600 . ?
C28 H28A 0.9600 . ?
C28 H28B 0.9600 . ?
C28 H28C 0.9600 . ?
C27 H27A 0.9600 . ?
C27 H27B 0.9600 . ?
C27 H27C 0.9600 . ?

loop_
_smtbx_masks_void_nr
_smtbx_masks_void_average_x
_smtbx_masks_void_average_y
_smtbx_masks_void_average_z
_smtbx_masks_void_volume
_smtbx_masks_void_count_electrons
_smtbx_masks_void_content
1 0.500 0.500 1.000 175.1 43.6 ?
2 0.500 0.000 0.500 175.1 43.6 ?
